data_4125450
loop_
_publ_author_name
'Maestre, Lourdes'
'Dorel, Ruth'
'Pablo, \'Oscar'
'Escofet, Imma'
'Sameera, W. M. C.'
'\'Alvarez, Eleuterio'
'Maseras, Feliu'
'D\'iaz-Requejo, M Mar'
'Echavarren, Antonio M.'
'P\'erez, Pedro J'

_publ_section_title
;
 Functional-Group-Tolerant, Silver-Catalyzed N-N Bond Formation by Nitrene
 Transfer to Amines.
;
_journal_issue 6
_journal_name_full 'Journal of the American Chemical Society'
_journal_page_first 2216
_journal_page_last 2223
_journal_paper_doi 10.1021/jacs.6b08219
_journal_volume 139
_journal_year 2017
_chemical_absolute_configuration ad
_chemical_formula_sum 'C32 H35 Cl6 N3 O6 S'
_chemical_formula_weight 802.39
_space_group_IT_number 1
_space_group_name_Hall 'P 1'
_symmetry_cell_setting triclinic
_symmetry_space_group_name_Hall 'P 1'
_symmetry_space_group_name_H-M 'P 1'
_atom_sites_solution_hydrogens geom
_audit_creation_method SHELXL-2014/6
_cell_angle_alpha 93.5118(9)
_cell_angle_beta 100.8583(9)
_cell_angle_gamma 97.4709(10)
_cell_formula_units_Z 2
_cell_length_a 9.1570(3)
_cell_length_b 9.4895(3)
_cell_length_c 20.4389(6)
_cell_measurement_reflns_used 8805
_cell_measurement_temperature 100(2)
_cell_measurement_theta_max 30.50
_cell_measurement_theta_min 2.32
_cell_volume 1722.72(9)
_computing_cell_refinement 'Bruker APEX2 v2014.9-0'
_computing_data_collection 'Bruker APEX2 v2014.9-0'
_computing_data_reduction 'Bruker SAINT V7.60A'
_computing_molecular_graphics 'Bruker SHELXTL'
_computing_publication_material 'Bruker SHELXTL'
_computing_structure_refinement 'SHELXL-2014 (Sheldrick, 2014)'
_computing_structure_solution Sir2011
_diffrn_ambient_temperature 100(2)
_diffrn_detector_area_resol_mean 512
_diffrn_detector_type '4K CCD area detector APEX II'
_diffrn_measured_fraction_theta_full 0.977
_diffrn_measured_fraction_theta_max 0.924
_diffrn_measurement_device_type 'APEX DUO Kappa 4-axis goniometer'
_diffrn_measurement_method
;
 Fullsphere data collection, phi and omega scans
;
_diffrn_measurement_specimen_support 'magnetic support with MicroMount'
_diffrn_radiation_monochromator 'Quazar MX Multilayer Optics'
_diffrn_radiation_type MoK\a
_diffrn_radiation_wavelength 0.71073
_diffrn_reflns_Laue_measured_fraction_full 0.977
_diffrn_reflns_Laue_measured_fraction_max 0.924
_diffrn_reflns_limit_k_max 6
_diffrn_reflns_limit_k_min -13
_diffrn_reflns_limit_l_max 26
_diffrn_reflns_limit_l_min -27
_diffrn_reflns_point_group_measured_fraction_full 0.661
_diffrn_reflns_point_group_measured_fraction_max 0.576
_diffrn_reflns_theta_full 25.242
_diffrn_reflns_theta_max 30.621
_diffrn_reflns_theta_min 1.018
_diffrn_source 'Microfocus source E025 IuS'
_diffrn_source_current 0.6
_diffrn_source_power 50
_diffrn_source_size '0.2 mm x 0.2 mm fine focus'
_diffrn_source_type 'Bruker APEX DUO'
_exptl_absorpt_coefficient_mu 0.609
_exptl_absorpt_correction_T_max 0.994
_exptl_absorpt_correction_T_min 0.84
_exptl_absorpt_correction_type multi-scan
_exptl_absorpt_process_details
; 
 SADABS Version 2008/1 Bruker-Nonius
 Blessing, Acta Cryst. (1995) A51 33-38
;
_exptl_crystal_colour colourless
_exptl_crystal_density_diffrn 1.547
_exptl_crystal_description plate
_exptl_crystal_F_000 828
_exptl_crystal_size_max 0.10
_exptl_crystal_size_mid 0.10
_exptl_crystal_size_min 0.01
_refine_diff_density_max 0.902
_refine_diff_density_min -0.475
_refine_diff_density_rms 0.082
_refine_ls_abs_structure_details
;
 Flack x determined using 2223 quotients [(I+)-(I-)]/[(I+)+(I-)]
 (Parsons, Flack and Wagner, Acta Cryst. B69 (2013) 249-259).
;
_refine_ls_abs_structure_Flack 0.00(3)
_refine_ls_extinction_method none
_refine_ls_goodness_of_fit_ref 1.086
_refine_ls_hydrogen_treatment constr
_refine_ls_matrix_type full
_refine_ls_number_parameters 906
_refine_ls_number_reflns 12259
_refine_ls_number_restraints 57
_refine_ls_restrained_S_all 1.091
_refine_ls_R_factor_all 0.0403
_refine_ls_R_factor_gt 0.0353
_refine_ls_shift/su_max 0.003
_refine_ls_shift/su_mean 0.000
_refine_ls_structure_factor_coef Fsqd
_refine_ls_weighting_details 'w=1/[\s^2^(Fo^2^)+(0.0606P)^2^+0.5600P] where P=(Fo^2^+2Fc^2^)/3'
_refine_ls_weighting_scheme calc
_refine_ls_wR_factor_gt 0.0909
_refine_ls_wR_factor_ref 0.1049
_reflns_Friedel_coverage 0.247
_reflns_Friedel_fraction_full 0.345
_reflns_Friedel_fraction_max 0.229
_reflns_number_gt 11390
_reflns_number_total 12259
_reflns_threshold_expression 'I > 2\s(I)'
_cod_data_source_file ja6b08219_si_007.cif
_cod_data_source_block mo_OS507_0m
_cod_depositor_comments
;
The following automatic conversions were performed:

'_symmetry_cell_setting' value 'Triclinic' changed to 'triclinic'
according to
/home/data/users/saulius/crontab/automatic-downloads/rss-feeds/ACS/lib/dictionaries/cif_core.dic
dictionary named 'cif_core.dic' version 2.4.2 from 2011-04-26.

'_exptl_absorpt_correction_type' value 'Multi-scan' changed to
'multi-scan' according to
/home/data/users/saulius/crontab/automatic-downloads/rss-feeds/ACS/lib/dictionaries/cif_core.dic
dictionary named 'cif_core.dic' version 2.4.2 from 2011-04-26.

Automatic conversion script
Id: cif_fix_values 4973 2017-02-22 13:04:09Z antanas 

 Adding full bibliography for 4125450--4125451.cif.
;
_cod_original_sg_symbol_H-M P1
_cod_database_code 4125450
_shelx_space_group_comment
;
The symmetry employed for this shelxl refinement is uniquely defined
by the following loop, which should always be used as a source of
symmetry information in preference to the above space-group names.
They are only intended as comments.
;
_shelx_estimated_absorpt_t_min 0.942
_shelx_estimated_absorpt_t_max 0.994
_shelxl_version_number 2014/6

loop_
_space_group_symop_operation_xyz
'x, y, z'

loop_
_atom_site_label
_atom_site_type_symbol
_atom_site_fract_x
_atom_site_fract_y
_atom_site_fract_z
_atom_site_U_iso_or_equiv
_atom_site_adp_type
_atom_site_occupancy
_atom_site_site_symmetry_order
_atom_site_calc_flag
_atom_site_refinement_flags_posn
_atom_site_refinement_flags_adp
_atom_site_refinement_flags_occupancy
_atom_site_disorder_assembly
_atom_site_disorder_group
C1A C 0.1871(4) 0.5262(3) -0.03310(16) 0.0133(6) Uani 1 1 d . . . . .
C2A C 0.1822(4) 0.6185(4) -0.08345(18) 0.0170(6) Uani 1 1 d . . . . .
H2A H 0.1576 0.7117 -0.0762 0.020 Uiso 1 1 calc R U . . .
C3A C 0.2138(4) 0.5724(4) -0.14461(18) 0.0188(7) Uani 1 1 d . . . . .
H3A H 0.2090 0.6347 -0.1793 0.023 Uiso 1 1 calc R U . . .
C4A C 0.2521(4) 0.4370(4) -0.15598(17) 0.0163(6) Uani 1 1 d . . . . .
C5A C 0.2574(5) 0.3473(4) -0.10439(19) 0.0215(7) Uani 1 1 d . . . . .
H5A H 0.2841 0.2548 -0.1111 0.026 Uiso 1 1 calc R U . . .
C6A C 0.2243(4) 0.3905(4) -0.04345(18) 0.0193(7) Uani 1 1 d . . . . .
H6A H 0.2271 0.3275 -0.0090 0.023 Uiso 1 1 calc R U . . .
C7A C 0.2890(5) 0.3893(5) -0.2212(2) 0.0260(8) Uani 1 1 d . . . . .
H7A1 H 0.1962 0.3662 -0.2550 0.039 Uiso 1 1 calc R U . . .
H7A2 H 0.3393 0.3044 -0.2160 0.039 Uiso 1 1 calc R U . . .
H7A3 H 0.3556 0.4659 -0.2353 0.039 Uiso 1 1 calc R U . . .
C8A C 0.4792(4) 0.6191(3) 0.08502(17) 0.0130(6) Uani 1 1 d . . . . .
H8A1 H 0.4633 0.5501 0.0451 0.016 Uiso 1 1 calc R U . . .
H8A2 H 0.4491 0.7102 0.0700 0.016 Uiso 1 1 calc R U . . .
C9A C 0.6418(4) 0.6426(4) 0.11782(16) 0.0130(6) Uani 1 1 d . . . . .
C10A C 0.7047(4) 0.5154(3) 0.14818(16) 0.0113(6) Uani 1 1 d . . . . .
H10A H 0.7827 0.4870 0.1237 0.014 Uiso 1 1 calc R U . . .
C11A C 0.5746(3) 0.3920(3) 0.13976(16) 0.0113(6) Uani 1 1 d . . . . .
H11A H 0.5363 0.3621 0.0917 0.014 Uiso 1 1 calc R U . . .
H11B H 0.6103 0.3092 0.1618 0.014 Uiso 1 1 calc R U . . .
C12A C 0.4499(4) 0.4409(3) 0.17105(16) 0.0110(6) Uani 1 1 d . . . . .
H12A H 0.3687 0.3580 0.1678 0.013 Uiso 1 1 calc R U . . .
C13A C 0.7274(4) 0.7679(4) 0.11739(17) 0.0152(6) Uani 1 1 d . . . . .
H13A H 0.6844 0.8426 0.0955 0.018 Uiso 1 1 calc R U . . .
C14A C 0.8905(4) 0.7926(4) 0.15104(18) 0.0185(7) Uani 1 1 d . . . . .
H14A H 0.9427 0.7185 0.1331 0.022 Uiso 1 1 calc R U . . .
H14B H 0.9377 0.8867 0.1412 0.022 Uiso 1 1 calc R U . . .
C15A C 0.9169(4) 0.6495(4) 0.24571(17) 0.0132(6) Uani 1 1 d . . . . .
H15A H 1.0022 0.6099 0.2305 0.016 Uiso 1 1 calc R U . . .
C16A C 0.7727(3) 0.5422(3) 0.22335(16) 0.0106(6) Uani 1 1 d . . . . .
H16A H 0.7987 0.4484 0.2381 0.013 Uiso 1 1 calc R U . . .
C17A C 0.6597(3) 0.5842(3) 0.26448(15) 0.0095(5) Uani 1 1 d . . . . .
H17A H 0.6563 0.6891 0.2643 0.011 Uiso 1 1 calc R U . . .
C18A C 0.4969(3) 0.5013(3) 0.24469(15) 0.0089(5) Uani 1 1 d . . . . .
C19A C 0.3786(3) 0.6009(3) 0.25019(16) 0.0115(6) Uani 1 1 d . . . . .
H19A H 0.2792 0.5458 0.2505 0.014 Uiso 1 1 calc R U . . .
H19B H 0.4095 0.6680 0.2910 0.014 Uiso 1 1 calc R U . . .
C20A C 0.3757(4) 0.6785(3) 0.18761(16) 0.0126(6) Uani 1 1 d . . . . .
H20A H 0.4635 0.7541 0.1931 0.015 Uiso 1 1 calc R U . . .
H20B H 0.2826 0.7223 0.1766 0.015 Uiso 1 1 calc R U . . .
C21A C 0.9543(4) 0.6798(3) 0.32257(16) 0.0130(6) Uani 1 1 d . . . . .
H21A H 1.0615 0.6706 0.3381 0.016 Uiso 1 1 calc R U . . .
H21B H 0.9431 0.7805 0.3334 0.016 Uiso 1 1 calc R U . . .
C22A C 0.8631(3) 0.5876(3) 0.36316(17) 0.0119(6) Uani 1 1 d . . . . .
C23A C 0.6204(3) 0.4268(3) 0.34716(15) 0.0096(6) Uani 1 1 d . . . . .
C24A C 0.4991(4) 0.3898(3) 0.29434(16) 0.0109(6) Uani 1 1 d . . . . .
C25A C 0.3983(4) 0.2668(3) 0.29444(16) 0.0116(6) Uani 1 1 d . . . . .
H25A H 0.3152 0.2403 0.2584 0.014 Uiso 1 1 calc R U . . .
C26A C 0.4206(3) 0.1829(3) 0.34791(16) 0.0113(6) Uani 1 1 d . . . . .
C27A C 0.5402(3) 0.2277(3) 0.40303(16) 0.0112(6) Uani 1 1 d . . . . .
C28A C 0.6417(3) 0.3496(3) 0.40287(16) 0.0111(6) Uani 1 1 d . . . . .
H28A H 0.7228 0.3792 0.4395 0.013 Uiso 1 1 calc R U . . .
C29A C 0.2265(4) -0.0020(4) 0.29491(18) 0.0191(7) Uani 1 1 d . . . . .
H29A H 0.1496 0.0609 0.2853 0.029 Uiso 1 1 calc R U . . .
H29B H 0.1791 -0.0963 0.3029 0.029 Uiso 1 1 calc R U . . .
H29C H 0.2762 -0.0110 0.2567 0.029 Uiso 1 1 calc R U . . .
C30A C 0.6712(4) 0.1843(4) 0.50956(17) 0.0162(6) Uani 1 1 d . . . . .
H30A H 0.7654 0.1842 0.4934 0.024 Uiso 1 1 calc R U . . .
H30B H 0.6673 0.1169 0.5439 0.024 Uiso 1 1 calc R U . . .
H30C H 0.6663 0.2803 0.5288 0.024 Uiso 1 1 calc R U . . .
N1A N 0.2283(3) 0.4953(3) 0.10096(14) 0.0124(5) Uani 1 1 d . . . . .
N2A N 0.3813(3) 0.5621(3) 0.13314(13) 0.0105(5) Uani 1 1 d . . . . .
N3A N 0.7149(3) 0.5488(3) 0.33372(13) 0.0107(5) Uani 1 1 d . . . . .
O1A O -0.0155(3) 0.5188(3) 0.03837(12) 0.0164(5) Uani 1 1 d . . . . .
O2A O 0.1774(3) 0.7336(2) 0.05455(12) 0.0153(5) Uani 1 1 d . . . . .
O3A O 0.9069(3) 0.7880(2) 0.22222(12) 0.0147(5) Uani 1 1 d . . . . .
O4A O 0.9174(3) 0.5555(3) 0.41860(12) 0.0153(5) Uani 1 1 d . . . . .
O5A O 0.3347(3) 0.0569(3) 0.35275(12) 0.0135(5) Uani 1 1 d . . . . .
O6A O 0.5471(3) 0.1426(3) 0.45514(12) 0.0137(5) Uani 1 1 d . . . . .
S1A S 0.14137(8) 0.57976(8) 0.04471(4) 0.01181(14) Uani 1 1 d . . . . .
C1B C 0.3482(4) -0.1048(4) 0.76911(17) 0.0143(6) Uani 1 1 d . . . . .
C2B C 0.4863(4) -0.0822(5) 0.8132(2) 0.0241(8) Uani 1 1 d . . . . .
H2B H 0.5756 -0.0954 0.7977 0.029 Uiso 1 1 calc R U . . .
C3B C 0.4926(4) -0.0404(5) 0.8800(2) 0.0269(8) Uani 1 1 d . . . . .
H3B H 0.5870 -0.0251 0.9102 0.032 Uiso 1 1 calc R U . . .
C4B C 0.3632(4) -0.0203(4) 0.90385(19) 0.0206(7) Uani 1 1 d . . . . .
C5B C 0.2264(4) -0.0385(4) 0.85860(18) 0.0178(7) Uani 1 1 d . . . . .
H5B H 0.1380 -0.0211 0.8738 0.021 Uiso 1 1 calc R U . . .
C6B C 0.2174(4) -0.0816(4) 0.79155(18) 0.0163(6) Uani 1 1 d . . . . .
H6B H 0.1233 -0.0951 0.7613 0.020 Uiso 1 1 calc R U . . .
C8B C 0.3405(4) 0.1240(4) 0.65240(17) 0.0139(6) Uani 1 1 d . . . . .
H8B1 H 0.2967 0.1304 0.6930 0.017 Uiso 1 1 calc R U . . .
H8B2 H 0.4452 0.1050 0.6660 0.017 Uiso 1 1 calc R U . . .
C7B C 0.3710(5) 0.0193(5) 0.9773(2) 0.0300(9) Uani 1 1 d . . . . .
H7B1 H 0.2701 0.0289 0.9849 0.045 Uiso 1 1 calc R U . . .
H7B2 H 0.4105 -0.0555 1.0035 0.045 Uiso 1 1 calc R U . . .
H7B3 H 0.4373 0.1100 0.9912 0.045 Uiso 1 1 calc R U . . .
C9B C 0.3407(4) 0.2626(3) 0.62142(16) 0.0123(6) Uani 1 1 d . . . . .
C10B C 0.1879(3) 0.3034(3) 0.59323(17) 0.0121(6) Uani 1 1 d . . . . .
H10B H 0.1743 0.3922 0.6190 0.015 Uiso 1 1 calc R U . . .
C11B C 0.0674(3) 0.1805(3) 0.60202(16) 0.0117(6) Uani 1 1 d . . . . .
H11C H 0.0707 0.1706 0.6502 0.014 Uiso 1 1 calc R U . . .
H11D H -0.0337 0.2012 0.5817 0.014 Uiso 1 1 calc R U . . .
C12B C 0.0974(3) 0.0435(3) 0.56840(16) 0.0102(6) Uani 1 1 d . . . . .
H12B H 0.0151 -0.0343 0.5720 0.012 Uiso 1 1 calc R U . . .
C13B C 0.4690(4) 0.3472(4) 0.62091(17) 0.0149(6) Uani 1 1 d . . . . .
H13B H 0.5615 0.3198 0.6419 0.018 Uiso 1 1 calc R U . . .
C14B C 0.4706(4) 0.4848(4) 0.58787(18) 0.0180(7) Uani 1 1 d . . . . .
H14C H 0.4074 0.5462 0.6074 0.022 Uiso 1 1 calc R U . . .
H14D H 0.5745 0.5361 0.5963 0.022 Uiso 1 1 calc R U . . .
C15B C 0.2556(4) 0.4534(3) 0.49600(17) 0.0129(6) Uani 1 1 d . . . . .
H15B H 0.2251 0.5440 0.5130 0.015 Uiso 1 1 calc R U . . .
C16B C 0.1614(3) 0.3259(3) 0.51816(16) 0.0109(6) Uani 1 1 d . . . . .
H16B H 0.0541 0.3411 0.5051 0.013 Uiso 1 1 calc R U . . .
C17B C 0.1781(3) 0.1933(3) 0.47488(16) 0.0106(6) Uani 1 1 d . . . . .
H17B H 0.2866 0.1920 0.4736 0.013 Uiso 1 1 calc R U . . .
C18B C 0.1087(3) 0.0465(3) 0.49426(15) 0.0096(5) Uani 1 1 d . . . . .
C19B C 0.2095(4) -0.0690(3) 0.48650(16) 0.0123(6) Uani 1 1 d . . . . .
H19C H 0.1537 -0.1659 0.4857 0.015 Uiso 1 1 calc R U . . .
H19D H 0.2509 -0.0615 0.4453 0.015 Uiso 1 1 calc R U . . .
C20B C 0.3322(4) -0.0344(4) 0.54842(16) 0.0133(6) Uani 1 1 d . . . . .
H20C H 0.4057 0.0480 0.5429 0.016 Uiso 1 1 calc R U . . .
H20D H 0.3857 -0.1173 0.5580 0.016 Uiso 1 1 calc R U . . .
C21B C 0.2323(4) 0.4459(3) 0.41864(17) 0.0129(6) Uani 1 1 d . . . . .
H21C H 0.2095 0.5399 0.4045 0.016 Uiso 1 1 calc R U . . .
H21D H 0.3288 0.4314 0.4060 0.016 Uiso 1 1 calc R U . . .
C22B C 0.1116(4) 0.3329(3) 0.37883(17) 0.0124(6) Uani 1 1 d . . . . .
C23B C -0.0377(3) 0.1034(3) 0.39318(16) 0.0102(6) Uani 1 1 d . . . . .
C24B C -0.0396(4) 0.0169(3) 0.44507(16) 0.0112(6) Uani 1 1 d . . . . .
C25B C -0.1653(4) -0.0845(3) 0.44414(16) 0.0118(6) Uani 1 1 d . . . . .
H25B H -0.1683 -0.1436 0.4799 0.014 Uiso 1 1 calc R U . . .
C26B C -0.2853(3) -0.0981(3) 0.39067(16) 0.0108(6) Uani 1 1 d . . . . .
C27B C -0.2770(3) -0.0161(3) 0.33581(16) 0.0114(6) Uani 1 1 d . . . . .
C28B C -0.1532(4) 0.0866(3) 0.33718(16) 0.0120(6) Uani 1 1 d . . . . .
H28B H -0.1478 0.1436 0.3009 0.014 Uiso 1 1 calc R U . . .
C29B C -0.4356(4) -0.2600(4) 0.44379(18) 0.0197(7) Uani 1 1 d . . . . .
H29D H -0.3620 -0.3263 0.4525 0.030 Uiso 1 1 calc R U . . .
H29E H -0.5374 -0.3130 0.4365 0.030 Uiso 1 1 calc R U . . .
H29F H -0.4206 -0.1891 0.4823 0.030 Uiso 1 1 calc R U . . .
C30B C -0.3862(4) 0.0374(4) 0.22753(17) 0.0164(6) Uani 1 1 d . . . . .
H30D H -0.3801 0.1388 0.2419 0.025 Uiso 1 1 calc R U . . .
H30E H -0.4754 0.0081 0.1922 0.025 Uiso 1 1 calc R U . . .
H30F H -0.2960 0.0219 0.2103 0.025 Uiso 1 1 calc R U . . .
N1B N 0.2048(3) -0.1272(3) 0.63663(14) 0.0136(5) Uani 1 1 d . . . . .
N2B N 0.2505(3) 0.0010(3) 0.60404(14) 0.0109(5) Uani 1 1 d . . . . .
N3B N 0.0935(3) 0.2061(3) 0.40700(14) 0.0111(5) Uani 1 1 d . . . . .
O1B O 0.4827(3) -0.1575(3) 0.67150(13) 0.0194(5) Uani 1 1 d . . . . .
O2B O 0.2732(3) -0.3329(3) 0.69057(13) 0.0189(5) Uani 1 1 d . . . . .
O3B O 0.4151(3) 0.4581(3) 0.51737(12) 0.0141(5) Uani 1 1 d . . . . .
O4B O 0.0385(3) 0.3529(3) 0.32434(12) 0.0160(5) Uani 1 1 d . . . . .
O5B O -0.4163(3) -0.1894(2) 0.38554(12) 0.0142(5) Uani 1 1 d . . . . .
O6B O -0.3961(3) -0.0447(2) 0.28291(12) 0.0138(5) Uani 1 1 d . . . . .
S1B S 0.33426(9) -0.18498(9) 0.68688(4) 0.01402(15) Uani 1 1 d . . . . .
C1T C 0.7898(4) 0.6656(5) 0.9200(2) 0.0250(8) Uani 1 1 d . . . . .
H1T H 0.8523 0.5936 0.9392 0.030 Uiso 1 1 calc R U . . .
Cl1T Cl 0.80770(13) 0.67917(14) 0.83643(6) 0.0377(3) Uani 1 1 d . . . . .
Cl2T Cl 0.60079(12) 0.60771(16) 0.92351(6) 0.0431(3) Uani 1 1 d . . . . .
Cl3T Cl 0.85529(12) 0.83128(12) 0.96693(5) 0.0320(2) Uani 1 1 d . . . . .
C1U C 0.8532(16) 0.2443(15) 0.8222(5) 0.046(3) Uani 0.5 1 d D U P A 1
H1U H 0.9334 0.3288 0.8276 0.055 Uiso 0.5 1 calc R U P A 1
Cl1U Cl 0.6776(10) 0.3008(10) 0.8088(5) 0.080(3) Uani 0.5 1 d D U P A 1
Cl2U Cl 0.8791(4) 0.1507(5) 0.8941(2) 0.0571(10) Uani 0.5 1 d D U P A 1
Cl3U Cl 0.8647(10) 0.1289(11) 0.7528(4) 0.082(3) Uani 0.5 1 d D U P A 1
C1V C 0.8442(14) 0.2677(17) 0.8229(5) 0.044(3) Uani 0.5 1 d D U P B 2
H1V H 0.9132 0.3582 0.8221 0.052 Uiso 0.5 1 calc R U P B 2
Cl1V Cl 0.8496(5) 0.2310(7) 0.90596(19) 0.0774(15) Uani 0.5 1 d D U P B 2
Cl2V Cl 0.6617(7) 0.2931(8) 0.7897(4) 0.0440(12) Uani 0.5 1 d D U P B 2
Cl3V Cl 0.8968(10) 0.1319(12) 0.7742(5) 0.076(2) Uani 0.5 1 d D U P B 2
C1R C 0.9266(4) 0.6326(4) 0.64377(18) 0.0194(7) Uani 1 1 d . . . . .
H1R H 1.0335 0.6750 0.6619 0.023 Uiso 1 1 calc R U . . .
Cl1R Cl 0.90367(10) 0.59612(9) 0.55665(4) 0.02112(17) Uani 1 1 d . . . . .
Cl2R Cl 0.80967(11) 0.75627(11) 0.66306(6) 0.0312(2) Uani 1 1 d . . . . .
Cl3R Cl 0.88807(11) 0.47284(12) 0.68156(5) 0.0305(2) Uani 1 1 d . . . . .
C1S C 0.9790(4) 0.2233(4) 0.09955(19) 0.0192(7) Uani 1 1 d . . . . .
H1S H 1.0037 0.3149 0.0796 0.023 Uiso 1 1 calc R U . . .
Cl1S Cl 0.79052(11) 0.14823(10) 0.06347(5) 0.0266(2) Uani 1 1 d . . . . .
Cl2S Cl 0.99758(10) 0.25944(9) 0.18656(4) 0.02055(17) Uani 1 1 d . . . . .
Cl3S Cl 1.10330(12) 0.10569(10) 0.08197(6) 0.0288(2) Uani 1 1 d . . . . .

loop_
_atom_site_aniso_label
_atom_site_aniso_U_11
_atom_site_aniso_U_22
_atom_site_aniso_U_33
_atom_site_aniso_U_23
_atom_site_aniso_U_13
_atom_site_aniso_U_12
C1A 0.0145(14) 0.0123(14) 0.0122(16) 0.0022(11) 0.0022(11) -0.0004(12)
C2A 0.0217(16) 0.0129(15) 0.0185(17) 0.0060(12) 0.0056(13) 0.0055(13)
C3A 0.0277(17) 0.0171(16) 0.0147(17) 0.0082(13) 0.0069(13) 0.0073(14)
C4A 0.0192(15) 0.0174(16) 0.0120(16) 0.0008(12) 0.0025(12) 0.0028(13)
C5A 0.035(2) 0.0127(15) 0.0192(18) 0.0011(13) 0.0068(15) 0.0089(15)
C6A 0.035(2) 0.0130(15) 0.0121(16) 0.0037(12) 0.0082(14) 0.0056(14)
C7A 0.041(2) 0.0255(19) 0.0151(18) 0.0025(14) 0.0090(16) 0.0140(17)
C8A 0.0169(14) 0.0117(14) 0.0122(15) 0.0066(11) 0.0060(11) 0.0015(12)
C9A 0.0172(14) 0.0137(14) 0.0089(15) 0.0030(11) 0.0051(11) 0.0010(12)
C10A 0.0127(13) 0.0109(14) 0.0115(15) 0.0012(11) 0.0055(11) 0.0018(11)
C11A 0.0160(14) 0.0078(13) 0.0110(15) 0.0005(11) 0.0050(11) 0.0024(11)
C12A 0.0153(13) 0.0071(13) 0.0112(15) 0.0039(11) 0.0030(11) 0.0014(11)
C13A 0.0191(15) 0.0129(15) 0.0153(16) 0.0056(12) 0.0072(12) 0.0011(12)
C14A 0.0199(16) 0.0196(17) 0.0159(17) 0.0054(13) 0.0069(13) -0.0040(13)
C15A 0.0127(13) 0.0124(14) 0.0164(16) 0.0035(12) 0.0064(11) 0.0027(11)
C16A 0.0132(13) 0.0084(13) 0.0122(15) 0.0036(11) 0.0064(11) 0.0018(11)
C17A 0.0103(12) 0.0072(13) 0.0112(14) 0.0025(10) 0.0029(10) 0.0006(10)
C18A 0.0091(12) 0.0091(13) 0.0091(14) 0.0011(10) 0.0030(10) 0.0014(10)
C19A 0.0118(13) 0.0124(14) 0.0114(15) 0.0025(11) 0.0035(11) 0.0036(11)
C20A 0.0152(14) 0.0093(13) 0.0130(15) 0.0001(11) 0.0018(11) 0.0027(11)
C21A 0.0134(14) 0.0113(14) 0.0139(16) 0.0029(11) 0.0026(11) -0.0001(11)
C22A 0.0127(13) 0.0097(13) 0.0144(16) -0.0005(11) 0.0061(11) 0.0014(11)
C23A 0.0105(13) 0.0085(13) 0.0109(15) 0.0020(11) 0.0044(11) 0.0013(11)
C24A 0.0141(13) 0.0102(13) 0.0100(15) 0.0025(11) 0.0051(11) 0.0023(11)
C25A 0.0137(13) 0.0117(14) 0.0092(15) 0.0020(11) 0.0029(11) 0.0000(11)
C26A 0.0113(13) 0.0096(13) 0.0143(16) 0.0026(11) 0.0053(11) 0.0008(11)
C27A 0.0122(13) 0.0128(14) 0.0117(15) 0.0060(11) 0.0059(11) 0.0052(11)
C28A 0.0106(13) 0.0138(14) 0.0099(15) 0.0038(11) 0.0030(10) 0.0026(11)
C29A 0.0210(16) 0.0172(16) 0.0163(17) 0.0021(13) 0.0038(13) -0.0075(13)
C30A 0.0146(14) 0.0196(16) 0.0151(16) 0.0063(13) 0.0024(12) 0.0035(13)
N1A 0.0132(12) 0.0111(12) 0.0115(13) 0.0034(10) -0.0003(10) -0.0006(10)
N2A 0.0138(12) 0.0089(12) 0.0095(13) 0.0022(9) 0.0039(9) 0.0009(10)
N3A 0.0131(12) 0.0101(12) 0.0089(13) 0.0024(9) 0.0032(9) -0.0011(10)
O1A 0.0139(10) 0.0189(12) 0.0173(12) 0.0067(9) 0.0032(9) 0.0031(9)
O2A 0.0211(11) 0.0106(11) 0.0147(12) 0.0023(9) 0.0033(9) 0.0040(9)
O3A 0.0185(11) 0.0106(11) 0.0152(12) 0.0049(9) 0.0054(9) -0.0021(9)
O4A 0.0141(10) 0.0193(12) 0.0120(12) 0.0029(9) 0.0029(8) -0.0004(9)
O5A 0.0140(10) 0.0122(11) 0.0136(11) 0.0040(9) 0.0034(9) -0.0030(9)
O6A 0.0129(10) 0.0162(11) 0.0125(11) 0.0085(9) 0.0025(8) 0.0009(9)
S1A 0.0143(3) 0.0106(3) 0.0111(4) 0.0037(3) 0.0024(3) 0.0025(3)
C1B 0.0141(14) 0.0131(15) 0.0165(16) 0.0059(12) 0.0038(12) 0.0022(12)
C2B 0.0170(16) 0.032(2) 0.024(2) 0.0048(16) 0.0037(14) 0.0066(15)
C3B 0.0233(18) 0.035(2) 0.020(2) 0.0042(16) -0.0026(14) 0.0068(16)
C4B 0.0296(18) 0.0150(16) 0.0173(18) 0.0025(13) 0.0038(14) 0.0050(14)
C5B 0.0222(16) 0.0151(15) 0.0185(17) 0.0020(13) 0.0073(13) 0.0066(13)
C6B 0.0157(14) 0.0135(15) 0.0194(17) 0.0039(12) 0.0015(12) 0.0031(12)
C8B 0.0143(14) 0.0140(15) 0.0122(15) 0.0014(12) 0.0018(11) -0.0004(12)
C7B 0.043(2) 0.028(2) 0.019(2) 0.0006(16) 0.0024(17) 0.0109(19)
C9B 0.0143(14) 0.0130(14) 0.0101(15) 0.0014(11) 0.0036(11) 0.0025(12)
C10B 0.0118(13) 0.0117(14) 0.0132(15) 0.0003(11) 0.0033(11) 0.0022(11)
C11B 0.0117(13) 0.0120(14) 0.0124(15) 0.0009(11) 0.0054(11) 0.0019(11)
C12B 0.0094(12) 0.0113(14) 0.0105(14) 0.0021(11) 0.0033(10) 0.0014(11)
C13B 0.0140(14) 0.0155(15) 0.0141(16) -0.0012(12) 0.0019(12) 0.0007(12)
C14B 0.0177(15) 0.0136(15) 0.0191(18) 0.0010(13) -0.0008(13) -0.0042(12)
C15B 0.0145(13) 0.0090(13) 0.0155(16) 0.0024(11) 0.0037(11) 0.0016(11)
C16B 0.0116(13) 0.0079(13) 0.0134(15) -0.0001(11) 0.0036(11) 0.0008(11)
C17B 0.0123(13) 0.0077(13) 0.0118(15) 0.0003(11) 0.0034(11) 0.0005(11)
C18B 0.0131(13) 0.0065(13) 0.0098(14) 0.0014(10) 0.0043(11) 0.0002(11)
C19B 0.0150(13) 0.0095(14) 0.0143(16) 0.0022(11) 0.0062(11) 0.0034(11)
C20B 0.0147(14) 0.0139(14) 0.0139(16) 0.0041(12) 0.0065(11) 0.0047(12)
C21B 0.0156(14) 0.0085(13) 0.0144(16) 0.0026(11) 0.0028(11) 0.0002(11)
C22B 0.0155(14) 0.0081(13) 0.0159(16) 0.0026(11) 0.0083(12) 0.0022(11)
C23B 0.0119(13) 0.0080(13) 0.0110(15) 0.0011(11) 0.0044(11) -0.0004(11)
C24B 0.0147(14) 0.0100(13) 0.0094(15) 0.0014(11) 0.0043(11) 0.0006(11)
C25B 0.0161(14) 0.0088(13) 0.0109(15) 0.0023(11) 0.0043(11) 0.0005(11)
C26B 0.0125(13) 0.0065(12) 0.0140(15) -0.0003(11) 0.0046(11) 0.0019(11)
C27B 0.0118(13) 0.0100(13) 0.0122(15) -0.0002(11) 0.0015(11) 0.0024(11)
C28B 0.0189(14) 0.0074(13) 0.0108(15) 0.0011(11) 0.0047(11) 0.0025(11)
C29B 0.0217(16) 0.0174(16) 0.0186(18) 0.0038(13) 0.0064(13) -0.0070(14)
C30B 0.0207(15) 0.0128(15) 0.0151(17) 0.0029(12) 0.0015(12) 0.0023(12)
N1B 0.0154(12) 0.0130(13) 0.0128(13) 0.0064(10) 0.0032(10) 0.0006(10)
N2B 0.0110(11) 0.0107(12) 0.0125(13) 0.0038(10) 0.0042(9) 0.0026(10)
N3B 0.0129(12) 0.0084(12) 0.0119(13) 0.0024(10) 0.0029(10) 0.0000(10)
O1B 0.0172(11) 0.0233(13) 0.0205(13) 0.0070(10) 0.0065(10) 0.0070(10)
O2B 0.0238(12) 0.0131(11) 0.0206(13) 0.0047(9) 0.0034(10) 0.0046(10)
O3B 0.0128(10) 0.0142(11) 0.0148(12) 0.0005(9) 0.0028(8) 0.0000(9)
O4B 0.0225(12) 0.0136(11) 0.0110(11) 0.0032(9) 0.0016(9) 0.0006(9)
O5B 0.0142(10) 0.0106(10) 0.0165(12) 0.0029(9) 0.0028(9) -0.0031(9)
O6B 0.0158(10) 0.0096(10) 0.0138(12) 0.0029(8) -0.0015(9) -0.0007(9)
S1B 0.0152(3) 0.0139(4) 0.0145(4) 0.0046(3) 0.0038(3) 0.0050(3)
C1T 0.0206(17) 0.033(2) 0.0204(19) 0.0026(16) 0.0020(14) 0.0032(16)
Cl1T 0.0357(5) 0.0565(7) 0.0217(5) 0.0009(5) 0.0076(4) 0.0075(5)
Cl2T 0.0258(5) 0.0656(9) 0.0353(6) 0.0042(6) 0.0075(4) -0.0054(5)
Cl3T 0.0307(5) 0.0340(5) 0.0292(5) -0.0022(4) -0.0006(4) 0.0092(4)
C1U 0.056(7) 0.034(6) 0.058(7) 0.026(5) 0.032(6) 0.010(5)
Cl1U 0.088(4) 0.059(3) 0.120(7) 0.035(4) 0.052(4) 0.050(3)
Cl2U 0.0369(15) 0.086(3) 0.053(2) 0.040(2) 0.0119(13) 0.0052(17)
Cl3U 0.118(7) 0.059(3) 0.093(5) 0.012(3) 0.076(5) 0.019(4)
C1V 0.029(5) 0.062(8) 0.037(6) 0.005(5) 0.002(5) 0.002(6)
Cl1V 0.051(2) 0.132(4) 0.0340(17) 0.022(2) -0.0095(14) -0.024(3)
Cl2V 0.0329(14) 0.0410(19) 0.058(3) 0.0163(16) 0.0078(15) 0.0025(13)
Cl3V 0.064(2) 0.067(3) 0.101(5) -0.013(4) 0.018(3) 0.033(2)
C1R 0.0190(16) 0.0206(17) 0.0174(17) -0.0002(13) 0.0033(13) -0.0004(14)
Cl1R 0.0270(4) 0.0214(4) 0.0150(4) 0.0015(3) 0.0047(3) 0.0030(3)
Cl2R 0.0286(5) 0.0309(5) 0.0342(6) -0.0091(4) 0.0092(4) 0.0066(4)
Cl3R 0.0299(5) 0.0363(5) 0.0269(5) 0.0150(4) 0.0077(4) 0.0017(4)
C1S 0.0249(17) 0.0147(16) 0.0200(18) 0.0010(13) 0.0101(14) 0.0020(13)
Cl1S 0.0291(4) 0.0247(5) 0.0243(5) -0.0005(4) 0.0038(4) 0.0010(4)
Cl2S 0.0241(4) 0.0231(4) 0.0163(4) 0.0032(3) 0.0068(3) 0.0058(3)
Cl3S 0.0338(5) 0.0214(4) 0.0385(6) 0.0034(4) 0.0240(4) 0.0061(4)

loop_
_atom_type_symbol
_atom_type_description
_atom_type_scat_dispersion_real
_atom_type_scat_dispersion_imag
_atom_type_scat_source
C C 0.0033 0.0016 'International Tables Vol C Tables 4.2.6.8 and 6.1.1.4'
H H 0.0000 0.0000 'International Tables Vol C Tables 4.2.6.8 and 6.1.1.4'
N N 0.0061 0.0033 'International Tables Vol C Tables 4.2.6.8 and 6.1.1.4'
O O 0.0106 0.0060 'International Tables Vol C Tables 4.2.6.8 and 6.1.1.4'
S S 0.1246 0.1234 'International Tables Vol C Tables 4.2.6.8 and 6.1.1.4'
Cl Cl 0.1484 0.1585 'International Tables Vol C Tables 4.2.6.8 and 6.1.1.4'

loop_
_geom_angle_atom_site_label_1
_geom_angle_atom_site_label_2
_geom_angle_atom_site_label_3
_geom_angle
C2A C1A C6A 120.4(3)
C2A C1A S1A 120.2(3)
C6A C1A S1A 119.4(3)
C1A C2A C3A 119.1(3)
C4A C3A C2A 121.5(3)
C3A C4A C5A 118.2(3)
C3A C4A C7A 121.3(3)
C5A C4A C7A 120.6(3)
C6A C5A C4A 121.2(3)
C5A C6A C1A 119.6(3)
C9A C8A N2A 111.0(3)
C13A C9A C8A 120.9(3)
C13A C9A C10A 122.4(3)
C8A C9A C10A 116.6(3)
C9A C10A C11A 107.7(3)
C9A C10A C16A 114.0(3)
C11A C10A C16A 107.0(2)
C12A C11A C10A 109.1(3)
C11A C12A C18A 115.4(3)
C11A C12A N2A 111.1(2)
C18A C12A N2A 105.3(2)
C9A C13A C14A 121.1(3)
O3A C14A C13A 110.9(3)
O3A C15A C16A 114.3(3)
O3A C15A C21A 103.6(3)
C16A C15A C21A 110.8(3)
C17A C16A C15A 107.2(3)
C17A C16A C10A 112.6(3)
C15A C16A C10A 118.3(3)
N3A C17A C16A 106.4(2)
N3A C17A C18A 104.5(2)
C16A C17A C18A 116.6(3)
C24A C18A C12A 114.5(3)
C24A C18A C19A 112.8(2)
C12A C18A C19A 101.6(2)
C24A C18A C17A 102.2(2)
C12A C18A C17A 114.8(2)
C19A C18A C17A 111.4(2)
C20A C19A C18A 102.3(3)
C19A C20A N2A 104.2(2)
C22A C21A C15A 117.9(3)
O4A C22A N3A 123.1(3)
O4A C22A C21A 122.2(3)
N3A C22A C21A 114.6(3)
C24A C23A C28A 122.4(3)
C24A C23A N3A 110.0(3)
C28A C23A N3A 127.6(3)
C23A C24A C25A 119.8(3)
C23A C24A C18A 110.4(3)
C25A C24A C18A 129.8(3)
C26A C25A C24A 119.3(3)
O5A C26A C25A 125.2(3)
O5A C26A C27A 115.1(3)
C25A C26A C27A 119.8(3)
O6A C27A C28A 123.6(3)
O6A C27A C26A 115.4(3)
C28A C27A C26A 121.0(3)
C27A C28A C23A 117.6(3)
N2A N1A S1A 116.0(2)
N1A N2A C8A 114.8(2)
N1A N2A C20A 110.5(2)
C8A N2A C20A 111.0(2)
N1A N2A C12A 103.9(2)
C8A N2A C12A 110.7(2)
C20A N2A C12A 105.5(2)
C22A N3A C23A 125.2(3)
C22A N3A C17A 119.8(3)
C23A N3A C17A 109.0(2)
C15A O3A C14A 115.1(3)
C26A O5A C29A 117.0(3)
C27A O6A C30A 115.4(2)
O2A S1A O1A 117.29(15)
O2A S1A N1A 115.40(15)
O1A S1A N1A 103.84(14)
O2A S1A C1A 106.91(15)
O1A S1A C1A 104.41(15)
N1A S1A C1A 108.21(16)
C2B C1B C6B 120.3(3)
C2B C1B S1B 119.7(3)
C6B C1B S1B 119.5(3)
C1B C2B C3B 119.4(4)
C2B C3B C4B 121.3(4)
C3B C4B C5B 118.7(3)
C3B C4B C7B 120.6(4)
C5B C4B C7B 120.7(4)
C6B C5B C4B 121.0(3)
C5B C6B C1B 119.4(3)
C9B C8B N2B 111.5(3)
C13B C9B C8B 121.2(3)
C13B C9B C10B 122.4(3)
C8B C9B C10B 116.3(3)
C9B C10B C16B 114.5(3)
C9B C10B C11B 107.8(3)
C16B C10B C11B 106.8(2)
C12B C11B C10B 109.0(3)
C11B C12B C18B 116.0(3)
C11B C12B N2B 110.8(2)
C18B C12B N2B 104.9(2)
C9B C13B C14B 121.6(3)
O3B C14B C13B 110.8(3)
O3B C15B C16B 114.2(3)
O3B C15B C21B 103.8(3)
C16B C15B C21B 110.7(3)
C15B C16B C17B 106.9(3)
C15B C16B C10B 117.9(3)
C17B C16B C10B 112.5(3)
N3B C17B C16B 106.3(3)
N3B C17B C18B 104.7(2)
C16B C17B C18B 116.5(3)
C24B C18B C12B 115.2(2)
C24B C18B C19B 112.2(3)
C12B C18B C19B 101.7(3)
C24B C18B C17B 102.0(2)
C12B C18B C17B 114.7(2)
C19B C18B C17B 111.4(2)
C20B C19B C18B 102.4(3)
C19B C20B N2B 104.6(2)
C22B C21B C15B 117.7(3)
O4B C22B N3B 122.9(3)
O4B C22B C21B 121.9(3)
N3B C22B C21B 115.2(3)
C24B C23B C28B 122.0(3)
C24B C23B N3B 110.3(3)
C28B C23B N3B 127.7(3)
C23B C24B C25B 119.7(3)
C23B C24B C18B 110.2(3)
C25B C24B C18B 130.0(3)
C26B C25B C24B 119.3(3)
O5B C26B C25B 124.6(3)
O5B C26B C27B 115.2(3)
C25B C26B C27B 120.2(3)
O6B C27B C28B 123.5(3)
O6B C27B C26B 116.1(3)
C28B C27B C26B 120.4(3)
C27B C28B C23B 118.1(3)
N2B N1B S1B 116.4(2)
N1B N2B C20B 111.4(2)
N1B N2B C8B 114.0(2)
C20B N2B C8B 111.2(2)
N1B N2B C12B 103.5(2)
C20B N2B C12B 105.7(2)
C8B N2B C12B 110.5(2)
C22B N3B C23B 125.8(3)
C22B N3B C17B 119.7(3)
C23B N3B C17B 109.2(2)
C14B O3B C15B 115.4(3)
C26B O5B C29B 116.3(3)
C27B O6B C30B 115.7(2)
O1B S1B O2B 117.25(16)
O1B S1B N1B 115.23(15)
O2B S1B N1B 103.55(15)
O1B S1B C1B 106.50(16)
O2B S1B C1B 103.85(15)
N1B S1B C1B 109.82(16)
Cl1T C1T Cl3T 110.0(2)
Cl1T C1T Cl2T 109.9(2)
Cl3T C1T Cl2T 110.9(2)
Cl1U C1U Cl2U 110.4(7)
Cl1U C1U Cl3U 109.1(9)
Cl2U C1U Cl3U 108.5(7)
Cl2V C1V Cl1V 107.1(7)
Cl2V C1V Cl3V 109.7(8)
Cl1V C1V Cl3V 113.5(8)
Cl1R C1R Cl2R 110.9(2)
Cl1R C1R Cl3R 110.1(2)
Cl2R C1R Cl3R 110.5(2)
Cl2S C1S Cl3S 110.6(2)
Cl2S C1S Cl1S 109.79(19)
Cl3S C1S Cl1S 110.01(19)

loop_
_geom_bond_atom_site_label_1
_geom_bond_atom_site_label_2
_geom_bond_distance
C1A C2A 1.390(5)
C1A C6A 1.388(5)
C1A S1A 1.781(3)
C2A C3A 1.393(5)
C3A C4A 1.393(5)
C4A C5A 1.393(5)
C4A C7A 1.493(5)
C5A C6A 1.387(5)
C8A C9A 1.495(5)
C8A N2A 1.528(4)
C9A C13A 1.338(4)
C9A C10A 1.520(5)
C10A C11A 1.536(4)
C10A C16A 1.537(4)
C11A C12A 1.518(4)
C12A C18A 1.538(4)
C12A N2A 1.559(4)
C13A C14A 1.503(5)
C14A O3A 1.438(4)
C15A O3A 1.435(4)
C15A C16A 1.535(4)
C15A C21A 1.544(5)
C16A C17A 1.527(4)
C17A N3A 1.485(4)
C17A C18A 1.559(4)
C18A C24A 1.509(4)
C18A C19A 1.543(4)
C19A C20A 1.513(5)
C20A N2A 1.532(4)
C21A C22A 1.520(4)
C22A O4A 1.223(4)
C22A N3A 1.369(4)
C23A C24A 1.387(4)
C23A C28A 1.388(4)
C23A N3A 1.425(4)
C24A C25A 1.391(4)
C25A C26A 1.390(4)
C26A O5A 1.363(4)
C26A C27A 1.416(4)
C27A O6A 1.372(4)
C27A C28A 1.387(4)
C29A O5A 1.423(4)
C30A O6A 1.428(4)
N1A N2A 1.473(4)
N1A S1A 1.591(3)
O1A S1A 1.456(2)
O2A S1A 1.448(2)
C1B C2B 1.391(5)
C1B C6B 1.399(5)
C1B S1B 1.777(4)
C2B C3B 1.387(6)
C3B C4B 1.394(6)
C4B C5B 1.394(5)
C4B C7B 1.512(5)
C5B C6B 1.390(5)
C8B C9B 1.494(5)
C8B N2B 1.523(4)
C9B C13B 1.336(4)
C9B C10B 1.518(4)
C10B C16B 1.540(5)
C10B C11B 1.541(4)
C11B C12B 1.514(4)
C12B C18B 1.540(4)
C12B N2B 1.567(4)
C13B C14B 1.506(5)
C14B O3B 1.430(4)
C15B O3B 1.438(4)
C15B C16B 1.535(4)
C15B C21B 1.551(5)
C16B C17B 1.534(4)
C17B N3B 1.477(4)
C17B C18B 1.560(4)
C18B C24B 1.512(4)
C18B C19B 1.541(4)
C19B C20B 1.513(5)
C20B N2B 1.518(4)
C21B C22B 1.510(4)
C22B O4B 1.226(4)
C22B N3B 1.369(4)
C23B C24B 1.382(4)
C23B C28B 1.390(4)
C23B N3B 1.416(4)
C24B C25B 1.397(4)
C25B C26B 1.382(4)
C26B O5B 1.368(4)
C26B C27B 1.412(5)
C27B O6B 1.369(4)
C27B C28B 1.390(4)
C29B O5B 1.430(4)
C30B O6B 1.423(4)
N1B N2B 1.474(4)
N1B S1B 1.594(3)
O1B S1B 1.447(3)
O2B S1B 1.454(3)
C1T Cl1T 1.758(4)
C1T Cl3T 1.762(4)
C1T Cl2T 1.762(4)
C1U Cl1U 1.739(10)
C1U Cl2U 1.758(9)
C1U Cl3U 1.766(10)
C1V Cl2V 1.734(9)
C1V Cl1V 1.747(9)
C1V Cl3V 1.752(10)
C1R Cl1R 1.761(4)
C1R Cl2R 1.763(4)
C1R Cl3R 1.768(4)
C1S Cl2S 1.762(4)
C1S Cl3S 1.763(4)
C1S Cl1S 1.779(4)

loop_
_geom_torsion_atom_site_label_1
_geom_torsion_atom_site_label_2
_geom_torsion_atom_site_label_3
_geom_torsion_atom_site_label_4
_geom_torsion
C6A C1A C2A C3A 0.6(5)
S1A C1A C2A C3A -178.0(3)
C1A C2A C3A C4A -0.9(5)
C2A C3A C4A C5A 0.4(5)
C2A C3A C4A C7A -178.7(4)
C3A C4A C5A C6A 0.5(6)
C7A C4A C5A C6A 179.6(4)
C4A C5A C6A C1A -0.8(6)
C2A C1A C6A C5A 0.3(5)
S1A C1A C6A C5A 178.9(3)
N2A C8A C9A C13A -127.7(3)
N2A C8A C9A C10A 55.1(4)
C13A C9A C10A C11A 179.8(3)
C8A C9A C10A C11A -3.1(4)
C13A C9A C10A C16A 61.2(4)
C8A C9A C10A C16A -121.7(3)
C9A C10A C11A C12A -55.7(3)
C16A C10A C11A C12A 67.3(3)
C10A C11A C12A C18A -55.1(3)
C10A C11A C12A N2A 64.7(3)
C8A C9A C13A C14A 179.2(3)
C10A C9A C13A C14A -3.8(5)
C9A C13A C14A O3A -65.4(4)
O3A C15A C16A C17A -74.0(3)
C21A C15A C16A C17A 42.6(3)
O3A C15A C16A C10A 54.5(4)
C21A C15A C16A C10A 171.2(3)
C9A C10A C16A C17A 58.2(3)
C11A C10A C16A C17A -60.8(3)
C9A C10A C16A C15A -67.8(4)
C11A C10A C16A C15A 173.2(3)
C15A C16A C17A N3A -71.0(3)
C10A C16A C17A N3A 157.3(2)
C15A C16A C17A C18A 172.9(3)
C10A C16A C17A C18A 41.2(4)
C11A C12A C18A C24A -83.8(3)
N2A C12A C18A C24A 153.3(2)
C11A C12A C18A C19A 154.3(3)
N2A C12A C18A C19A 31.4(3)
C11A C12A C18A C17A 34.0(4)
N2A C12A C18A C17A -88.9(3)
N3A C17A C18A C24A -19.3(3)
C16A C17A C18A C24A 97.8(3)
N3A C17A C18A C12A -143.8(3)
C16A C17A C18A C12A -26.7(4)
N3A C17A C18A C19A 101.4(3)
C16A C17A C18A C19A -141.5(3)
C24A C18A C19A C20A -168.4(3)
C12A C18A C19A C20A -45.3(3)
C17A C18A C19A C20A 77.3(3)
C18A C19A C20A N2A 41.9(3)
O3A C15A C21A C22A 132.0(3)
C16A C15A C21A C22A 9.0(4)
C15A C21A C22A O4A 146.4(3)
C15A C21A C22A N3A -36.0(4)
C28A C23A C24A C25A -3.7(5)
N3A C23A C24A C25A 175.0(3)
C28A C23A C24A C18A 174.1(3)
N3A C23A C24A C18A -7.2(4)
C12A C18A C24A C23A 141.4(3)
C19A C18A C24A C23A -103.0(3)
C17A C18A C24A C23A 16.6(3)
C12A C18A C24A C25A -41.1(5)
C19A C18A C24A C25A 74.5(4)
C17A C18A C24A C25A -165.8(3)
C23A C24A C25A C26A 0.3(5)
C18A C24A C25A C26A -177.0(3)
C24A C25A C26A O5A -176.8(3)
C24A C25A C26A C27A 3.4(5)
O5A C26A C27A O6A -3.8(4)
C25A C26A C27A O6A 175.9(3)
O5A C26A C27A C28A 176.2(3)
C25A C26A C27A C28A -4.1(5)
O6A C27A C28A C23A -179.2(3)
C26A C27A C28A C23A 0.8(5)
C24A C23A C28A C27A 3.1(5)
N3A C23A C28A C27A -175.4(3)
S1A N1A N2A C8A -45.3(3)
S1A N1A N2A C20A 81.0(3)
S1A N1A N2A C12A -166.3(2)
C9A C8A N2A N1A -162.3(3)
C9A C8A N2A C20A 71.6(3)
C9A C8A N2A C12A -45.1(3)
C19A C20A N2A N1A 89.7(3)
C19A C20A N2A C8A -141.8(3)
C19A C20A N2A C12A -21.9(3)
C11A C12A N2A N1A 111.8(3)
C18A C12A N2A N1A -122.6(2)
C11A C12A N2A C8A -11.9(3)
C18A C12A N2A C8A 113.7(3)
C11A C12A N2A C20A -132.0(3)
C18A C12A N2A C20A -6.3(3)
O4A C22A N3A C23A -26.4(5)
C21A C22A N3A C23A 156.0(3)
O4A C22A N3A C17A -176.1(3)
C21A C22A N3A C17A 6.3(4)
C24A C23A N3A C22A -158.7(3)
C28A C23A N3A C22A 19.9(5)
C24A C23A N3A C17A -6.3(4)
C28A C23A N3A C17A 172.3(3)
C16A C17A N3A C22A 46.5(4)
C18A C17A N3A C22A 170.5(3)
C16A C17A N3A C23A -107.6(3)
C18A C17A N3A C23A 16.3(3)
C16A C15A O3A C14A -66.5(3)
C21A C15A O3A C14A 172.9(3)
C13A C14A O3A C15A 89.6(3)
C25A C26A O5A C29A 8.6(5)
C27A C26A O5A C29A -171.6(3)
C28A C27A O6A C30A -2.5(4)
C26A C27A O6A C30A 177.5(3)
N2A N1A S1A O2A -31.9(3)
N2A N1A S1A O1A -161.6(2)
N2A N1A S1A C1A 87.8(2)
C2A C1A S1A O2A -28.0(3)
C6A C1A S1A O2A 153.4(3)
C2A C1A S1A O1A 96.9(3)
C6A C1A S1A O1A -81.6(3)
C2A C1A S1A N1A -152.9(3)
C6A C1A S1A N1A 28.5(3)
C6B C1B C2B C3B 1.8(6)
S1B C1B C2B C3B -170.1(3)
C1B C2B C3B C4B 0.0(6)
C2B C3B C4B C5B -2.2(6)
C2B C3B C4B C7B 177.4(4)
C3B C4B C5B C6B 2.7(5)
C7B C4B C5B C6B -176.9(3)
C4B C5B C6B C1B -1.0(5)
C2B C1B C6B C5B -1.2(5)
S1B C1B C6B C5B 170.6(3)
N2B C8B C9B C13B -127.2(3)
N2B C8B C9B C10B 54.9(4)
C13B C9B C10B C16B 61.0(4)
C8B C9B C10B C16B -121.2(3)
C13B C9B C10B C11B 179.6(3)
C8B C9B C10B C11B -2.6(4)
C9B C10B C11B C12B -56.2(3)
C16B C10B C11B C12B 67.3(3)
C10B C11B C12B C18B -54.7(3)
C10B C11B C12B N2B 64.7(3)
C8B C9B C13B C14B 178.0(3)
C10B C9B C13B C14B -4.3(5)
C9B C13B C14B O3B -64.3(4)
O3B C15B C16B C17B -73.4(3)
C21B C15B C16B C17B 43.3(3)
O3B C15B C16B C10B 54.4(4)
C21B C15B C16B C10B 171.1(3)
C9B C10B C16B C15B -67.2(4)
C11B C10B C16B C15B 173.6(3)
C9B C10B C16B C17B 57.9(3)
C11B C10B C16B C17B -61.3(3)
C15B C16B C17B N3B -71.3(3)
C10B C16B C17B N3B 157.7(2)
C15B C16B C17B C18B 172.4(3)
C10B C16B C17B C18B 41.5(4)
C11B C12B C18B C24B -84.5(3)
N2B C12B C18B C24B 152.8(2)
C11B C12B C18B C19B 153.9(3)
N2B C12B C18B C19B 31.2(3)
C11B C12B C18B C17B 33.5(4)
N2B C12B C18B C17B -89.2(3)
N3B C17B C18B C24B -18.2(3)
C16B C17B C18B C24B 98.9(3)
N3B C17B C18B C12B -143.4(3)
C16B C17B C18B C12B -26.3(4)
N3B C17B C18B C19B 101.7(3)
C16B C17B C18B C19B -141.2(3)
C24B C18B C19B C20B -168.6(2)
C12B C18B C19B C20B -44.9(3)
C17B C18B C19B C20B 77.7(3)
C18B C19B C20B N2B 41.6(3)
O3B C15B C21B C22B 130.9(3)
C16B C15B C21B C22B 7.9(4)
C15B C21B C22B O4B 146.5(3)
C15B C21B C22B N3B -35.5(4)
C28B C23B C24B C25B -4.5(5)
N3B C23B C24B C25B 174.8(3)
C28B C23B C24B C18B 172.4(3)
N3B C23B C24B C18B -8.2(4)
C12B C18B C24B C23B 141.4(3)
C19B C18B C24B C23B -102.8(3)
C17B C18B C24B C23B 16.5(3)
C12B C18B C24B C25B -42.1(5)
C19B C18B C24B C25B 73.7(4)
C17B C18B C24B C25B -166.9(3)
C23B C24B C25B C26B 0.9(5)
C18B C24B C25B C26B -175.3(3)
C24B C25B C26B O5B -177.3(3)
C24B C25B C26B C27B 3.7(5)
O5B C26B C27B O6B -4.1(4)
C25B C26B C27B O6B 175.0(3)
O5B C26B C27B C28B 176.0(3)
C25B C26B C27B C28B -4.8(5)
O6B C27B C28B C23B -178.5(3)
C26B C27B C28B C23B 1.3(5)
C24B C23B C28B C27B 3.3(5)
N3B C23B C28B C27B -175.9(3)
S1B N1B N2B C20B 75.8(3)
S1B N1B N2B C8B -51.0(3)
S1B N1B N2B C12B -171.1(2)
C19B C20B N2B N1B 90.1(3)
C19B C20B N2B C8B -141.5(3)
C19B C20B N2B C12B -21.6(3)
C9B C8B N2B N1B -161.4(2)
C9B C8B N2B C20B 71.6(3)
C9B C8B N2B C12B -45.4(3)
C11B C12B N2B N1B 110.5(3)
C18B C12B N2B N1B -123.6(2)
C11B C12B N2B C20B -132.3(3)
C18B C12B N2B C20B -6.4(3)
C11B C12B N2B C8B -11.9(3)
C18B C12B N2B C8B 114.0(3)
O4B C22B N3B C23B -24.2(5)
C21B C22B N3B C23B 157.7(3)
O4B C22B N3B C17B -175.7(3)
C21B C22B N3B C17B 6.2(4)
C24B C23B N3B C22B -158.5(3)
C28B C23B N3B C22B 20.8(5)
C24B C23B N3B C17B -4.5(4)
C28B C23B N3B C17B 174.7(3)
C16B C17B N3B C22B 46.6(4)
C18B C17B N3B C22B 170.5(3)
C16B C17B N3B C23B -109.2(3)
C18B C17B N3B C23B 14.7(3)
C13B C14B O3B C15B 89.4(3)
C16B C15B O3B C14B -67.4(3)
C21B C15B O3B C14B 172.0(3)
C25B C26B O5B C29B 8.7(5)
C27B C26B O5B C29B -172.2(3)
C28B C27B O6B C30B 0.5(4)
C26B C27B O6B C30B -179.4(3)
N2B N1B S1B O1B -29.8(3)
N2B N1B S1B O2B -159.1(2)
N2B N1B S1B C1B 90.5(2)
C2B C1B S1B O1B -24.3(3)
C6B C1B S1B O1B 163.8(3)
C2B C1B S1B O2B 100.1(3)
C6B C1B S1B O2B -71.8(3)
C2B C1B S1B N1B -149.7(3)
C6B C1B S1B N1B 38.4(3)
